data_7716730
loop_
_publ_author_name
'Kushwaha, Rajesh'
'Upadhyay, Aarti'
'Saha, Sukanta'
'Yadav, Ashish Kumar'
'Bera, Arpan'
'Dutta, Arnab'
'Banerjee, Samya'

_publ_section_title
;
 Cancer phototherapy by CO releasing terpyridine-based Re(I) tricarbonyl
 complexes <i>via</i> ROS generation and NADH oxidation.
;
_journal_issue 32
_journal_name_full 'Dalton transactions (Cambridge, England : 2003)'
_journal_page_first 13591
_journal_page_last 13601
_journal_paper_doi 10.1039/d4dt01309c
_journal_volume 53
_journal_year 2024
_chemical_formula_moiety 'C32 H19 Cl N3 O3 Re, 0.334[C7H8]'
_chemical_formula_sum 'C34.33 H21.67 Cl N3 O3 Re'
_chemical_formula_weight 745.83
_space_group_crystal_system triclinic
_space_group_IT_number 2
_space_group_name_Hall '-P 1'
_space_group_name_H-M_alt 'P -1'
_atom_sites_solution_hydrogens geom
_audit_creation_date 2024-06-11
_audit_creation_method
;
Olex2 1.5
(compiled 2024.02.16 svn.r378c4104 for OlexSys, GUI svn.r6928)
;
_audit_update_record
;
2024-06-20 deposited with the CCDC.	2024-07-25 downloaded from the CCDC.
;
_cell_angle_alpha 89.027(2)
_cell_angle_beta 82.586(3)
_cell_angle_gamma 79.332(2)
_cell_formula_units_Z 2
_cell_length_a 7.7233(2)
_cell_length_b 13.4308(4)
_cell_length_c 14.3953(5)
_cell_measurement_reflns_used 10771
_cell_measurement_temperature 293
_cell_measurement_theta_max 25.0740
_cell_measurement_theta_min 2.6960
_cell_volume 1455.11(8)
_computing_cell_refinement 'CrysAlisPro 1.171.42.83a (Rigaku OD, 2023)'
_computing_data_collection 'CrysAlisPro 1.171.42.83a (Rigaku OD, 2023)'
_computing_data_reduction 'CrysAlisPro 1.171.42.83a (Rigaku OD, 2023)'
_computing_molecular_graphics 'Olex2 1.5 (Dolomanov et al., 2009)'
_computing_publication_material 'Olex2 1.5 (Dolomanov et al., 2009)'
_computing_structure_refinement 'SHELXL 2018/3 (Sheldrick, 2015)'
_computing_structure_solution 'ShelXT (Sheldrick, 2015)'
_diffrn_ambient_temperature 293.00
_diffrn_detector_area_resol_mean 10.0000
_diffrn_detector_type HyPix3000
_diffrn_measured_fraction_theta_full 0.982
_diffrn_measured_fraction_theta_max 0.982
_diffrn_measurement_details
;
List of Runs (angles in degrees, time in seconds):

  # Type    Start    End  Width  t~exp~   \w     \q     \k     \f   Frames
#--------------------------------------------------------------------------
  1  \w     44.00  76.00   0.50    3.54    --   11.61-148.00  86.00   64
  2  \w     20.00  60.00   0.50    3.54    --   11.61-124.00-108.00   80
  3  \w    -23.00   3.00   0.50    3.54    --  -11.38 -99.00-120.00   52
  4  \w    -23.00  23.00   0.50    3.54    --  -11.38 -99.00 -60.00   92
  5  \w    -79.00  10.00   0.50    3.54    --  -11.38 -57.00  30.00  178
  6  \w    -76.00 -23.00   0.50    3.54    --  -11.38 -77.00-150.00  106
  7  \w    -20.00   6.00   0.50    3.54    --  -11.38 -77.00   0.00   52
  8  \w    -78.00 -28.00   0.50    3.54    --  -11.38 -77.00   0.00  100
  9  \w    -17.00   8.00   0.50    3.54    --  -11.38 -99.00   0.00   50
 10  \w    -75.00 -50.00   0.50    3.54    --  -11.38 -38.00 -90.00   50
 11  \w     -9.00  16.00   0.50    3.54    --  -11.38 -77.00-150.00   50
 12  \w    -61.00   4.00   0.50    3.54    --  -11.38 -38.00-180.00  130
 13  \w    -14.00  22.00   0.50    3.54    --  -11.38 -99.00  90.00   72
 14  \w    -69.00  13.00   0.50    3.54    --  -11.38 -77.00  30.00  164
 15  \w     -6.00  19.00   0.50    3.54    --  -11.38 -99.00-180.00   50
 16  \w    -35.00 -10.00   0.50    3.54    --  -11.38 -38.00 -90.00   50
 17  \w    -16.00  10.00   0.50    3.54    --  -11.38 -99.00 120.00   52
 18  \w    -38.00   0.00   0.50    3.54    --   11.61 -19.00-150.00   76
 19  \w    -28.00  -3.00   0.50    3.54    --   11.61 -19.00  30.00   50
 20  \w     13.00  42.00   0.50    3.54    --   11.61-125.00 150.00   58
 21  \w     12.00  37.00   0.50    3.54    --   11.61-125.00  30.00   50
 22  \w    -60.00 -34.00   0.50    3.54    --   11.61 -19.00  30.00   52
 23  \w    -15.00  19.00   0.50    3.54    --   11.61 -38.00 120.00   68
 24  \w    -50.00 -24.00   0.50    3.54    --   11.61 -38.00 120.00   52
 25  \w    -48.00  28.00   0.50    3.54    --   11.61 -57.00 -90.00  152
 26  \w    -61.00 -30.00   0.50    3.54    --   11.61 -19.00 -90.00   62
;
_diffrn_measurement_device 'four-circle diffractometer'
_diffrn_measurement_device_type 'XtaLAB Synergy, Dualflex, HyPix3000'
_diffrn_measurement_method '\w scans'
_diffrn_radiation_type MoK\a
_diffrn_radiation_wavelength 0.71073
_diffrn_reflns_av_R_equivalents 0.0691
_diffrn_reflns_av_unetI/netI 0.0748
_diffrn_reflns_Laue_measured_fraction_full 0.982
_diffrn_reflns_Laue_measured_fraction_max 0.982
_diffrn_reflns_limit_h_max 9
_diffrn_reflns_limit_h_min -8
_diffrn_reflns_limit_k_max 15
_diffrn_reflns_limit_k_min -15
_diffrn_reflns_limit_l_max 17
_diffrn_reflns_limit_l_min -17
_diffrn_reflns_number 21186
_diffrn_reflns_point_group_measured_fraction_full 0.982
_diffrn_reflns_point_group_measured_fraction_max 0.982
_diffrn_reflns_theta_full 24.999
_diffrn_reflns_theta_max 24.999
_diffrn_reflns_theta_min 2.706
_exptl_absorpt_coefficient_mu 4.308
_exptl_absorpt_correction_T_max 1.00000
_exptl_absorpt_correction_T_min 0.47940
_exptl_absorpt_correction_type multi-scan
_exptl_absorpt_process_details
;
CrysAlisPro 1.171.42.83a (Rigaku Oxford Diffraction, 2023)
Empirical absorption correction using spherical harmonics,
implemented in SCALE3 ABSPACK scaling algorithm.
;
_exptl_crystal_colour 'metallic reddish brown'
_exptl_crystal_colour_lustre metallic
_exptl_crystal_colour_modifier reddish
_exptl_crystal_colour_primary brown
_exptl_crystal_density_diffrn 1.702
_exptl_crystal_description block
_exptl_crystal_F_000 729
_exptl_crystal_size_max 0.03
_exptl_crystal_size_mid 0.02
_exptl_crystal_size_min 0.01
_refine_diff_density_max 1.105
_refine_diff_density_min -0.715
_refine_diff_density_rms 0.125
_refine_ls_extinction_method none
_refine_ls_goodness_of_fit_ref 1.044
_refine_ls_hydrogen_treatment constr
_refine_ls_matrix_type full
_refine_ls_number_parameters 331
_refine_ls_number_reflns 5030
_refine_ls_number_restraints 0
_refine_ls_restrained_S_all 1.044
_refine_ls_R_factor_all 0.0743
_refine_ls_R_factor_gt 0.0508
_refine_ls_shift/su_max 0.001
_refine_ls_shift/su_mean 0.000
_refine_ls_structure_factor_coef Fsqd
_refine_ls_weighting_details 'w=1/[\s^2^(Fo^2^)+(0.0544P)^2^] where P=(Fo^2^+2Fc^2^)/3'
_refine_ls_weighting_scheme calc
_refine_ls_wR_factor_gt 0.1070
_refine_ls_wR_factor_ref 0.1153
_reflns_Friedel_coverage 0.000
_reflns_number_gt 3706
_reflns_number_total 5030
_reflns_threshold_expression 'I > 2\s(I)'
_cod_data_source_file d4dt01309c2.cif
_cod_data_source_block re_tp2_auto
_cod_depositor_comments 'Adding full bibliography for 7716730--7716731.cif.'
_cod_database_code 7716730
_shelx_shelxl_version_number 2018/3
_shelx_space_group_comment
;
The symmetry employed for this shelxl refinement is uniquely defined
by the following loop, which should always be used as a source of
symmetry information in preference to the above space-group names.
They are only intended as comments.
;
_shelx_estimated_absorpt_t_max 0.958
_shelx_estimated_absorpt_t_min 0.882
_olex2_refinement_description
;
1. Fixed Uiso
 At 1.2 times of:
  All C(H) groups
2. Uiso/Uaniso restraints and constraints
Uanis(C20) = Uanis(C19) = Uanis(C18) = Uanis(C17) = Uanis(C22) = Uanis(C21)
3.a Aromatic/amide H refined with riding coordinates:
 C4(H4), C1(H1), C3(H3), C9(H9), C12(H12), C15(H15), C7(H7), C2(H2), C14(H14),
 C13(H13), C23(H23), C18(H18), C25(H25), C28(H28), C21(H21), C20(H20), C27(H27),
  C19(H19), C26(H26)
;
_smtbx_masks_void_probe_radius 1.2
_smtbx_masks_void_truncation_radius 1.2
_olex2_submission_special_instructions 'No special instructions were received'
_oxdiff_exptl_absorpt_empirical_details
;
Empirical correction (ABSPACK) includes:
- Absorption correction using spherical harmonics
- Frame scaling
;

loop_
_space_group_symop_operation_xyz
'x, y, z'
'-x, -y, -z'

loop_
_atom_site_label
_atom_site_type_symbol
_atom_site_fract_x
_atom_site_fract_y
_atom_site_fract_z
_atom_site_U_iso_or_equiv
_atom_site_adp_type
_atom_site_occupancy
_atom_site_site_symmetry_order
_atom_site_calc_flag
_atom_site_refinement_flags_posn
_atom_site_refinement_flags_adp
_atom_site_refinement_flags_occupancy
_atom_site_disorder_assembly
_atom_site_disorder_group
Re1 Re 0.37622(4) 0.37663(2) 0.27825(2) 0.05496(16) Uani 1 1 d . . . . .
Cl1 Cl 0.1372(3) 0.50957(17) 0.22989(15) 0.0669(6) Uani 1 1 d . . . . .
N2 N 0.5177(8) 0.5067(5) 0.2652(5) 0.0497(16) Uani 1 1 d . . . . .
N1 N 0.8156(9) 0.3624(5) 0.1785(5) 0.0590(18) Uani 1 1 d . . . . .
N3 N 0.3113(8) 0.4561(5) 0.4116(5) 0.0596(18) Uani 1 1 d . . . . .
O2 O 0.6738(9) 0.2176(5) 0.3408(5) 0.089(2) Uani 1 1 d . . . . .
O3 O 0.4510(10) 0.2969(5) 0.0766(5) 0.097(2) Uani 1 1 d . . . . .
O1 O 0.1336(9) 0.2226(5) 0.3240(5) 0.099(2) Uani 1 1 d . . . . .
C6 C 0.6322(10) 0.5264(6) 0.1905(6) 0.055(2) Uani 1 1 d . . . . .
C5 C 0.7397(10) 0.4423(6) 0.1302(6) 0.053(2) Uani 1 1 d . . . . .
C11 C 0.3432(10) 0.5523(7) 0.4137(6) 0.058(2) Uani 1 1 d . . . . .
C10 C 0.4477(10) 0.5811(6) 0.3269(6) 0.0512(19) Uani 1 1 d . . . . .
C31 C 0.5644(12) 0.2782(6) 0.3175(6) 0.064(2) Uani 1 1 d . . . . .
C4 C 0.7701(13) 0.4480(7) 0.0345(7) 0.077(3) Uani 1 1 d . . . . .
H4 H 0.716467 0.504239 0.003282 0.092 Uiso 1 1 calc R U . . .
C32 C 0.4270(12) 0.3254(7) 0.1531(7) 0.067(3) Uani 1 1 d . . . . .
C1 C 0.9264(12) 0.2907(7) 0.1281(7) 0.072(3) Uani 1 1 d . . . . .
H1 H 0.984291 0.236125 0.159752 0.087 Uiso 1 1 calc R U . . .
C3 C 0.8818(13) 0.3687(8) -0.0150(7) 0.080(3) Uani 1 1 d . . . . .
H3 H 0.901468 0.368854 -0.080141 0.096 Uiso 1 1 calc R U . . .
C9 C 0.4771(11) 0.6790(6) 0.3124(7) 0.066(2) Uani 1 1 d . . . . .
H9 H 0.429025 0.728923 0.357285 0.080 Uiso 1 1 calc R U . . .
C12 C 0.2924(11) 0.6124(7) 0.4916(7) 0.069(2) Uani 1 1 d . . . . .
H12 H 0.315352 0.677935 0.491384 0.082 Uiso 1 1 calc R U . . .
C15 C 0.2283(11) 0.4208(8) 0.4913(7) 0.073(3) Uani 1 1 d . . . . .
H15 H 0.207326 0.354765 0.491289 0.087 Uiso 1 1 calc R U . . .
C7 C 0.6606(11) 0.6246(6) 0.1711(7) 0.070(2) Uani 1 1 d . . . . .
H7 H 0.734862 0.637557 0.117864 0.084 Uiso 1 1 calc R U . . .
C8 C 0.5770(11) 0.7027(6) 0.2320(7) 0.065(2) Uani 1 1 d . . . . .
C2 C 0.9613(13) 0.2911(7) 0.0343(7) 0.079(3) Uani 1 1 d . . . . .
H2 H 1.040399 0.237728 0.003262 0.095 Uiso 1 1 calc R U . . .
C30 C 0.2249(12) 0.2818(7) 0.3048(6) 0.071(3) Uani 1 1 d . . . . .
C14 C 0.1746(11) 0.4772(9) 0.5706(7) 0.075(3) Uani 1 1 d . . . . .
H14 H 0.117579 0.450410 0.623462 0.091 Uiso 1 1 calc R U . . .
C13 C 0.2057(11) 0.5744(9) 0.5715(7) 0.080(3) Uani 1 1 d . . . . .
H13 H 0.169391 0.614513 0.625033 0.096 Uiso 1 1 calc R U . . .
C29 C 0.4784(16) 0.8735(7) 0.1658(7) 0.090(3) Uani 1 1 d . . . . .
C16 C 0.6056(14) 0.8122(6) 0.2151(7) 0.083(3) Uani 1 1 d . . . . .
C17 C 0.7410(17) 0.8445(10) 0.2496(14) 0.170(3) Uani 1 1 d . . . . .
C22 C 0.7515(17) 0.9493(10) 0.2389(15) 0.170(3) Uani 1 1 d . . . . .
C23 C 0.6308(19) 1.0104(9) 0.1958(9) 0.127(5) Uani 1 1 d . . . . .
H23 H 0.641540 1.078188 0.190141 0.153 Uiso 1 1 calc R U . . .
C24 C 0.488(2) 0.9809(8) 0.1578(8) 0.118(4) Uani 1 1 d . . . . .
C18 C 0.8650(16) 0.7828(9) 0.2904(12) 0.170(3) Uani 1 1 d . . . . .
H18 H 0.863049 0.713796 0.291924 0.204 Uiso 1 1 calc R U . . .
C25 C 0.366(3) 1.0449(9) 0.1081(11) 0.169(7) Uani 1 1 d . . . . .
H25 H 0.376969 1.112259 0.098332 0.202 Uiso 1 1 calc R U . . .
C28 C 0.3371(19) 0.8417(8) 0.1267(9) 0.141(6) Uani 1 1 d . . . . .
H28 H 0.323288 0.774447 0.132231 0.169 Uiso 1 1 calc R U . . .
C21 C 0.8848(16) 0.9889(10) 0.2733(13) 0.170(3) Uani 1 1 d . . . . .
H21 H 0.891128 1.057116 0.265550 0.204 Uiso 1 1 calc R U . . .
C20 C 1.0049(16) 0.9267(9) 0.3181(13) 0.170(3) Uani 1 1 d . . . . .
H20 H 1.094305 0.952612 0.341562 0.204 Uiso 1 1 calc R U . . .
C27 C 0.224(3) 0.9072(11) 0.0822(12) 0.214(10) Uani 1 1 d . . . . .
H27 H 0.135454 0.884163 0.055375 0.257 Uiso 1 1 calc R U . . .
C19 C 0.9967(15) 0.8176(9) 0.3307(12) 0.170(3) Uani 1 1 d . . . . .
H19 H 1.075700 0.774814 0.363755 0.204 Uiso 1 1 calc R U . . .
C26 C 0.237(3) 1.0088(11) 0.0751(12) 0.239(12) Uani 1 1 d . . . . .
H26 H 0.152220 1.052999 0.046551 0.287 Uiso 1 1 calc R U . . .

loop_
_atom_site_aniso_label
_atom_site_aniso_U_11
_atom_site_aniso_U_22
_atom_site_aniso_U_33
_atom_site_aniso_U_23
_atom_site_aniso_U_13
_atom_site_aniso_U_12
Re1 0.0585(2) 0.0492(2) 0.0592(3) 0.01048(17) -0.00938(17) -0.01486(16)
Cl1 0.0618(13) 0.0729(15) 0.0661(15) 0.0182(11) -0.0146(11) -0.0100(11)
N2 0.054(4) 0.048(4) 0.051(4) 0.007(3) -0.011(3) -0.015(3)
N1 0.065(5) 0.045(4) 0.066(5) 0.000(4) -0.017(4) -0.002(4)
N3 0.056(4) 0.069(5) 0.053(5) 0.021(4) -0.015(3) -0.009(4)
O2 0.091(5) 0.061(4) 0.114(6) 0.014(4) -0.028(4) 0.000(4)
O3 0.135(6) 0.093(5) 0.068(5) -0.011(4) -0.002(5) -0.044(4)
O1 0.092(5) 0.092(5) 0.128(6) 0.035(4) -0.027(4) -0.048(4)
C6 0.055(5) 0.041(5) 0.071(6) 0.010(4) -0.020(5) -0.006(4)
C5 0.048(5) 0.047(5) 0.064(6) -0.001(5) 0.003(4) -0.014(4)
C11 0.048(5) 0.060(6) 0.067(6) 0.009(5) -0.020(4) -0.006(4)
C10 0.054(5) 0.048(5) 0.049(5) -0.002(4) -0.007(4) -0.002(4)
C31 0.080(6) 0.044(5) 0.069(6) -0.007(5) -0.005(5) -0.018(5)
C4 0.097(7) 0.062(6) 0.069(7) 0.020(5) -0.003(6) -0.020(5)
C32 0.073(6) 0.074(7) 0.064(7) 0.017(5) -0.016(5) -0.036(5)
C1 0.073(6) 0.065(7) 0.073(7) 0.011(6) -0.007(5) -0.003(5)
C3 0.103(8) 0.075(7) 0.057(6) 0.002(6) 0.008(6) -0.018(6)
C9 0.074(6) 0.036(5) 0.089(7) -0.010(5) -0.014(5) -0.004(4)
C12 0.068(6) 0.069(6) 0.062(7) -0.016(5) -0.013(5) 0.008(5)
C15 0.052(5) 0.094(7) 0.071(7) 0.028(6) -0.017(5) -0.006(5)
C7 0.079(6) 0.048(6) 0.078(7) 0.001(5) 0.006(5) -0.013(5)
C8 0.074(6) 0.045(5) 0.075(7) 0.004(5) -0.003(5) -0.012(5)
C2 0.100(7) 0.058(6) 0.070(8) -0.002(5) 0.009(6) -0.005(5)
C30 0.072(6) 0.071(6) 0.077(7) 0.019(5) -0.021(5) -0.021(5)
C14 0.057(6) 0.114(9) 0.053(7) 0.010(6) -0.005(5) -0.010(6)
C13 0.058(6) 0.128(10) 0.050(7) -0.011(6) -0.009(5) -0.003(6)
C29 0.150(10) 0.040(6) 0.077(7) 0.003(5) -0.009(7) -0.015(6)
C16 0.115(8) 0.036(5) 0.088(8) 0.009(5) 0.004(6) 0.001(5)
C17 0.080(4) 0.078(4) 0.356(11) -0.030(6) -0.042(5) -0.011(3)
C22 0.080(4) 0.078(4) 0.356(11) -0.030(6) -0.042(5) -0.011(3)
C23 0.159(13) 0.083(9) 0.137(12) -0.033(8) 0.048(9) -0.060(9)
C24 0.195(14) 0.050(7) 0.105(10) 0.002(6) -0.017(9) -0.012(8)
C18 0.080(4) 0.078(4) 0.356(11) -0.030(6) -0.042(5) -0.011(3)
C25 0.32(2) 0.039(7) 0.157(14) 0.005(8) -0.092(14) -0.007(10)
C28 0.223(15) 0.053(7) 0.162(12) -0.004(7) -0.123(12) 0.000(8)
C21 0.080(4) 0.078(4) 0.356(11) -0.030(6) -0.042(5) -0.011(3)
C20 0.080(4) 0.078(4) 0.356(11) -0.030(6) -0.042(5) -0.011(3)
C27 0.35(2) 0.079(10) 0.26(2) 0.001(11) -0.236(19) -0.013(12)
C19 0.080(4) 0.078(4) 0.356(11) -0.030(6) -0.042(5) -0.011(3)
C26 0.46(3) 0.066(11) 0.23(2) 0.008(11) -0.22(2) -0.027(15)

loop_
_atom_type_symbol
_atom_type_description
_atom_type_scat_dispersion_real
_atom_type_scat_dispersion_imag
_atom_type_scat_source
C C 0.0033 0.0016 'International Tables Vol C Tables 4.2.6.8 and 6.1.1.4'
H H 0.0000 0.0000 'International Tables Vol C Tables 4.2.6.8 and 6.1.1.4'
Cl Cl 0.1484 0.1585 'International Tables Vol C Tables 4.2.6.8 and 6.1.1.4'
N N 0.0061 0.0033 'International Tables Vol C Tables 4.2.6.8 and 6.1.1.4'
O O 0.0106 0.0060 'International Tables Vol C Tables 4.2.6.8 and 6.1.1.4'
Re Re -1.0185 7.2310 'International Tables Vol C Tables 4.2.6.8 and 6.1.1.4'

loop_
_geom_angle_atom_site_label_1
_geom_angle_atom_site_label_2
_geom_angle_atom_site_label_3
_geom_angle
_geom_angle_site_symmetry_1
_geom_angle_site_symmetry_3
_geom_angle_publ_flag
N2 Re1 Cl1 80.40(16) . . ?
N3 Re1 Cl1 83.62(16) . . ?
N3 Re1 N2 73.8(3) . . ?
C31 Re1 Cl1 177.8(2) . . ?
C31 Re1 N2 97.6(3) . . ?
C31 Re1 N3 94.9(3) . . ?
C32 Re1 Cl1 89.8(3) . . ?
C32 Re1 N2 100.4(3) . . ?
C32 Re1 N3 171.8(3) . . ?
C32 Re1 C31 91.5(4) . . ?
C30 Re1 Cl1 93.6(3) . . ?
C30 Re1 N2 169.4(3) . . ?
C30 Re1 N3 97.0(3) . . ?
C30 Re1 C31 88.3(3) . . ?
C30 Re1 C32 88.2(4) . . ?
C6 N2 Re1 125.9(5) . . ?
C10 N2 Re1 113.4(5) . . ?
C10 N2 C6 118.7(7) . . ?
C1 N1 C5 115.9(8) . . ?
C11 N3 Re1 117.1(6) . . ?
C15 N3 Re1 125.3(7) . . ?
C15 N3 C11 117.4(8) . . ?
N2 C6 C5 120.5(7) . . ?
N2 C6 C7 121.3(8) . . ?
C7 C6 C5 118.1(8) . . ?
N1 C5 C6 114.0(7) . . ?
N1 C5 C4 122.6(8) . . ?
C4 C5 C6 123.2(8) . . ?
N3 C11 C10 113.5(8) . . ?
N3 C11 C12 121.9(8) . . ?
C12 C11 C10 124.5(8) . . ?
N2 C10 C11 116.6(7) . . ?
N2 C10 C9 121.8(8) . . ?
C9 C10 C11 121.6(8) . . ?
O2 C31 Re1 178.1(7) . . ?
C5 C4 H4 120.5 . . ?
C5 C4 C3 118.9(8) . . ?
C3 C4 H4 120.5 . . ?
O3 C32 Re1 177.1(9) . . ?
N1 C1 H1 117.7 . . ?
N1 C1 C2 124.6(9) . . ?
C2 C1 H1 117.7 . . ?
C4 C3 H3 121.1 . . ?
C2 C3 C4 117.8(9) . . ?
C2 C3 H3 121.1 . . ?
C10 C9 H9 119.9 . . ?
C8 C9 C10 120.1(8) . . ?
C8 C9 H9 119.9 . . ?
C11 C12 H12 120.3 . . ?
C11 C12 C13 119.3(9) . . ?
C13 C12 H12 120.3 . . ?
N3 C15 H15 118.4 . . ?
C14 C15 N3 123.2(9) . . ?
C14 C15 H15 118.4 . . ?
C6 C7 H7 120.4 . . ?
C8 C7 C6 119.3(8) . . ?
C8 C7 H7 120.4 . . ?
C9 C8 C7 118.3(7) . . ?
C9 C8 C16 120.0(8) . . ?
C7 C8 C16 121.6(8) . . ?
C1 C2 C3 120.1(9) . . ?
C1 C2 H2 119.9 . . ?
C3 C2 H2 119.9 . . ?
O1 C30 Re1 177.7(8) . . ?
C15 C14 H14 120.6 . . ?
C15 C14 C13 118.9(9) . . ?
C13 C14 H14 120.6 . . ?
C12 C13 H13 120.3 . . ?
C14 C13 C12 119.4(10) . . ?
C14 C13 H13 120.3 . . ?
C16 C29 C24 117.0(11) . . ?
C16 C29 C28 126.5(9) . . ?
C28 C29 C24 116.5(11) . . ?
C29 C16 C8 115.0(9) . . ?
C17 C16 C8 120.0(10) . . ?
C17 C16 C29 124.9(10) . . ?
C16 C17 C22 117.4(13) . . ?
C18 C17 C16 123.1(12) . . ?
C18 C17 C22 119.5(13) . . ?
C23 C22 C17 119.6(13) . . ?
C23 C22 C21 119.2(14) . . ?
C21 C22 C17 121.1(15) . . ?
C22 C23 H23 117.3 . . ?
C22 C23 C24 125.4(12) . . ?
C24 C23 H23 117.3 . . ?
C23 C24 C29 115.5(12) . . ?
C25 C24 C29 119.4(13) . . ?
C25 C24 C23 124.9(13) . . ?
C17 C18 H18 118.7 . . ?
C17 C18 C19 122.6(13) . . ?
C19 C18 H18 118.7 . . ?
C24 C25 H25 120.1 . . ?
C26 C25 C24 119.9(13) . . ?
C26 C25 H25 120.1 . . ?
C29 C28 H28 119.5 . . ?
C27 C28 C29 120.9(11) . . ?
C27 C28 H28 119.5 . . ?
C22 C21 H21 120.6 . . ?
C20 C21 C22 118.8(13) . . ?
C20 C21 H21 120.6 . . ?
C21 C20 H20 119.4 . . ?
C21 C20 C19 121.2(12) . . ?
C19 C20 H20 119.4 . . ?
C28 C27 H27 119.3 . . ?
C28 C27 C26 121.3(14) . . ?
C26 C27 H27 119.3 . . ?
C18 C19 C20 116.5(13) . . ?
C18 C19 H19 121.8 . . ?
C20 C19 H19 121.8 . . ?
C25 C26 C27 121.8(15) . . ?
C25 C26 H26 119.1 . . ?
C27 C26 H26 119.1 . . ?

loop_
_geom_bond_atom_site_label_1
_geom_bond_atom_site_label_2
_geom_bond_distance
_geom_bond_site_symmetry_2
_geom_bond_publ_flag
Re1 Cl1 2.480(2) . ?
Re1 N2 2.219(6) . ?
Re1 N3 2.167(7) . ?
Re1 C31 1.912(10) . ?
Re1 C32 1.906(11) . ?
Re1 C30 1.885(9) . ?
N2 C6 1.356(10) . ?
N2 C10 1.336(9) . ?
N1 C5 1.352(9) . ?
N1 C1 1.321(10) . ?
N3 C11 1.362(10) . ?
N3 C15 1.362(10) . ?
O2 C31 1.139(9) . ?
O3 C32 1.153(10) . ?
O1 C30 1.165(9) . ?
C6 C5 1.490(11) . ?
C6 C7 1.395(10) . ?
C5 C4 1.371(11) . ?
C11 C10 1.483(10) . ?
C11 C12 1.365(11) . ?
C10 C9 1.384(10) . ?
C4 H4 0.9300 . ?
C4 C3 1.383(12) . ?
C1 H1 0.9300 . ?
C1 C2 1.342(12) . ?
C3 H3 0.9300 . ?
C3 C2 1.348(12) . ?
C9 H9 0.9300 . ?
C9 C8 1.373(11) . ?
C12 H12 0.9300 . ?
C12 C13 1.393(12) . ?
C15 H15 0.9300 . ?
C15 C14 1.357(12) . ?
C7 H7 0.9300 . ?
C7 C8 1.385(12) . ?
C8 C16 1.538(11) . ?
C2 H2 0.9300 . ?
C14 H14 0.9300 . ?
C14 C13 1.371(13) . ?
C13 H13 0.9300 . ?
C29 C16 1.416(13) . ?
C29 C24 1.459(13) . ?
C29 C28 1.425(14) . ?
C16 C17 1.356(15) . ?
C17 C22 1.429(17) . ?
C17 C18 1.336(18) . ?
C22 C23 1.333(17) . ?
C22 C21 1.390(16) . ?
C23 H23 0.9300 . ?
C23 C24 1.416(16) . ?
C24 C25 1.407(17) . ?
C18 H18 0.9300 . ?
C18 C19 1.387(15) . ?
C25 H25 0.9300 . ?
C25 C26 1.33(2) . ?
C28 H28 0.9300 . ?
C28 C27 1.337(14) . ?
C21 H21 0.9300 . ?
C21 C20 1.351(19) . ?
C20 H20 0.9300 . ?
C20 C19 1.485(16) . ?
C27 H27 0.9300 . ?
C27 C26 1.387(18) . ?
C19 H19 0.9300 . ?
C26 H26 0.9300 . ?

loop_
_geom_torsion_atom_site_label_1
_geom_torsion_atom_site_label_2
_geom_torsion_atom_site_label_3
_geom_torsion_atom_site_label_4
_geom_torsion
_geom_torsion_site_symmetry_1
_geom_torsion_site_symmetry_2
_geom_torsion_site_symmetry_3
_geom_torsion_site_symmetry_4
_geom_torsion_publ_flag
Re1 N2 C6 C5 -29.2(9) . . . . ?
Re1 N2 C6 C7 154.6(6) . . . . ?
Re1 N2 C10 C11 23.5(8) . . . . ?
Re1 N2 C10 C9 -159.1(6) . . . . ?
Re1 N3 C11 C10 -10.2(8) . . . . ?
Re1 N3 C11 C12 173.9(5) . . . . ?
Re1 N3 C15 C14 -173.3(6) . . . . ?
N2 C6 C5 N1 -45.1(9) . . . . ?
N2 C6 C5 C4 139.5(8) . . . . ?
N2 C6 C7 C8 3.3(12) . . . . ?
N2 C10 C9 C8 1.5(12) . . . . ?
N1 C5 C4 C3 0.5(12) . . . . ?
N1 C1 C2 C3 0.4(15) . . . . ?
N3 C11 C10 N2 -9.4(9) . . . . ?
N3 C11 C10 C9 173.2(7) . . . . ?
N3 C11 C12 C13 0.2(11) . . . . ?
N3 C15 C14 C13 -0.4(13) . . . . ?
C6 N2 C10 C11 -171.9(6) . . . . ?
C6 N2 C10 C9 5.6(11) . . . . ?
C6 C5 C4 C3 175.5(8) . . . . ?
C6 C7 C8 C9 3.8(12) . . . . ?
C6 C7 C8 C16 179.0(8) . . . . ?
C5 N1 C1 C2 -2.6(13) . . . . ?
C5 C6 C7 C8 -173.0(8) . . . . ?
C5 C4 C3 C2 -2.7(13) . . . . ?
C11 N3 C15 C14 1.1(11) . . . . ?
C11 C10 C9 C8 178.9(7) . . . . ?
C11 C12 C13 C14 0.5(13) . . . . ?
C10 N2 C6 C5 168.3(7) . . . . ?
C10 N2 C6 C7 -8.0(11) . . . . ?
C10 C11 C12 C13 -175.3(7) . . . . ?
C10 C9 C8 C7 -6.2(12) . . . . ?
C10 C9 C8 C16 178.5(8) . . . . ?
C4 C3 C2 C1 2.3(14) . . . . ?
C1 N1 C5 C6 -173.4(7) . . . . ?
C1 N1 C5 C4 2.0(11) . . . . ?
C9 C8 C16 C29 -91.1(11) . . . . ?
C9 C8 C16 C17 86.5(14) . . . . ?
C12 C11 C10 N2 166.4(7) . . . . ?
C12 C11 C10 C9 -11.0(11) . . . . ?
C15 N3 C11 C10 175.0(6) . . . . ?
C15 N3 C11 C12 -0.9(10) . . . . ?
C15 C14 C13 C12 -0.4(13) . . . . ?
C7 C6 C5 N1 131.2(7) . . . . ?
C7 C6 C5 C4 -44.2(11) . . . . ?
C7 C8 C16 C29 93.8(11) . . . . ?
C7 C8 C16 C17 -88.6(14) . . . . ?
C8 C16 C17 C22 -174.6(13) . . . . ?
C8 C16 C17 C18 7(2) . . . . ?
C29 C16 C17 C22 3(2) . . . . ?
C29 C16 C17 C18 -175.6(14) . . . . ?
C29 C24 C25 C26 5(3) . . . . ?
C29 C28 C27 C26 -2(3) . . . . ?
C16 C29 C24 C23 3.7(16) . . . . ?
C16 C29 C24 C25 178.8(12) . . . . ?
C16 C29 C28 C27 179.5(14) . . . . ?
C16 C17 C22 C23 0(3) . . . . ?
C16 C17 C22 C21 179.2(15) . . . . ?
C16 C17 C18 C19 -176.0(16) . . . . ?
C17 C22 C23 C24 0(3) . . . . ?
C17 C22 C21 C20 0(3) . . . . ?
C17 C18 C19 C20 -6(3) . . . . ?
C22 C17 C18 C19 6(3) . . . . ?
C22 C23 C24 C29 -2(2) . . . . ?
C22 C23 C24 C25 -176.5(16) . . . . ?
C22 C21 C20 C19 0(3) . . . . ?
C23 C22 C21 C20 179.0(16) . . . . ?
C23 C24 C25 C26 179.7(17) . . . . ?
C24 C29 C16 C8 172.9(9) . . . . ?
C24 C29 C16 C17 -4.5(18) . . . . ?
C24 C29 C28 C27 2(2) . . . . ?
C24 C25 C26 C27 -5(3) . . . . ?
C18 C17 C22 C23 178.1(16) . . . . ?
C18 C17 C22 C21 -2(3) . . . . ?
C28 C29 C16 C8 -4.1(16) . . . . ?
C28 C29 C16 C17 178.5(14) . . . . ?
C28 C29 C24 C23 -179.0(11) . . . . ?
C28 C29 C24 C25 -3.8(19) . . . . ?
C28 C27 C26 C25 3(4) . . . . ?
C21 C22 C23 C24 -179.6(15) . . . . ?
C21 C20 C19 C18 3(3) . . . . ?

loop_
_smtbx_masks_void_nr
_smtbx_masks_void_average_x
_smtbx_masks_void_average_y
_smtbx_masks_void_average_z
_smtbx_masks_void_volume
_smtbx_masks_void_count_electrons
_smtbx_masks_void_content
1 -0.103 0.000 0.500 176.0 32.9 '0.667 Toluene'
